data_4348091
loop_
_publ_author_name
'Zhao, Tian-Meng'
'Chen, Sa'
'Shang, Ran'
'Wang, Bing-Wu'
'Wang, Zhe-Ming'
'Gao, Song'

_publ_section_title
;
 Perovskite-Like Polar Lanthanide Formate Frameworks of
 [NH<sub>2</sub>NH<sub>3</sub>][Ln(HCOO)<sub>4</sub>] (Ln = Tb-Lu and Y):
 Synthesis, Structures, Magnetism, and Anisotropic Thermal Expansion.
;
_journal_issue 20
_journal_name_full 'Inorganic chemistry'
_journal_page_first 10075
_journal_page_last 10082
_journal_paper_doi 10.1021/acs.inorgchem.6b00952
_journal_volume 55
_journal_year 2016
_chemical_formula_sum 'C4 H9 N2 O8 Tm'
_chemical_formula_weight 382.06
_space_group_IT_number 29
_space_group_name_Hall 'P 2c -2ac'
_space_group_name_H-M_alt 'P c a 21'
_symmetry_cell_setting orthorhombic
_symmetry_space_group_name_H-M 'P c a 21'
_atom_sites_solution_hydrogens geom
_atom_sites_solution_primary direct
_atom_sites_solution_secondary difmap
_audit_creation_method SHELXL-97
_cell_angle_alpha 90.00
_cell_angle_beta 90.00
_cell_angle_gamma 90.00
_cell_formula_units_Z 4
_cell_length_a 18.2946(5)
_cell_length_b 6.5596(2)
_cell_length_c 7.5503(2)
_cell_measurement_reflns_used 7608
_cell_measurement_temperature 375.0
_cell_measurement_theta_max 30.1590
_cell_measurement_theta_min 3.8260
_cell_volume 906.08(4)
_computing_cell_refinement 'CrysAlisPro (Agilent Technologies, 2013)'
_computing_data_collection 'CrysAlisPro (Agilent Technologies, 2013)'
_computing_data_reduction 'CrysAlisPro (Agilent Technologies, 2013)'
_computing_molecular_graphics 'Bruker SHELXTL V5.1 (Sheldrick, 1998)'
_computing_publication_material 'SHELXL-97 (Sheldrick, 1997)'
_computing_structure_refinement 'SHELXL-97 (Sheldrick, 1997)'
_computing_structure_solution 'SHELXS-97 (Sheldrick, 1990)'
_diffrn_ambient_temperature 375.0
_diffrn_detector_area_resol_mean 10.3914
_diffrn_measured_fraction_theta_full 0.997
_diffrn_measured_fraction_theta_max 0.997
_diffrn_measurement_device_type 'SuperNova, Dual, Cu at zero, AtlasCCD'
_diffrn_measurement_method '\w scans'
_diffrn_radiation_monochromator mirror
_diffrn_radiation_source 'SuperNova (Mo) X-ray Source'
_diffrn_radiation_type MoK\a
_diffrn_radiation_wavelength 0.71073
_diffrn_reflns_av_R_equivalents 0.0604
_diffrn_reflns_av_sigmaI/netI 0.0318
_diffrn_reflns_limit_h_max 23
_diffrn_reflns_limit_h_min -23
_diffrn_reflns_limit_k_max 8
_diffrn_reflns_limit_k_min -8
_diffrn_reflns_limit_l_max 9
_diffrn_reflns_limit_l_min -9
_diffrn_reflns_number 13442
_diffrn_reflns_theta_full 27.48
_diffrn_reflns_theta_max 27.48
_diffrn_reflns_theta_min 3.50
_diffrn_standards_decay_% 0
_exptl_absorpt_coefficient_mu 9.823
_exptl_absorpt_correction_T_max 0.546
_exptl_absorpt_correction_T_min 0.123
_exptl_absorpt_correction_type gaussian
_exptl_absorpt_process_details
;
CrysAlisPro, Agilent Technologies,
Version 1.171.36.32 (release 02-08-2013 CrysAlis171 .NET)
(compiled Aug  2 2013,16:46:58)
Numerical absorption correction based on gaussian integration over
a multifaceted crystal model
;
_exptl_crystal_colour colorless
_exptl_crystal_density_diffrn 2.801
_exptl_crystal_density_method 'not measured'
_exptl_crystal_description plate
_exptl_crystal_F_000 720
_exptl_crystal_size_max 0.278
_exptl_crystal_size_mid 0.235
_exptl_crystal_size_min 0.086
_refine_diff_density_max 1.048
_refine_diff_density_min -1.025
_refine_diff_density_rms 0.128
_refine_ls_abs_structure_details 'Flack H D (1983), Acta Cryst. A39, 876-881'
_refine_ls_abs_structure_Flack -0.012(15)
_refine_ls_extinction_coef 0.0251(6)
_refine_ls_extinction_expression Fc^*^=kFc[1+0.001xFc^2^\l^3^/sin(2\q)]^-1/4^
_refine_ls_extinction_method SHELXL
_refine_ls_goodness_of_fit_ref 1.070
_refine_ls_hydrogen_treatment mixed
_refine_ls_matrix_type full
_refine_ls_number_parameters 144
_refine_ls_number_reflns 2070
_refine_ls_number_restraints 6
_refine_ls_restrained_S_all 1.069
_refine_ls_R_factor_all 0.0221
_refine_ls_R_factor_gt 0.0211
_refine_ls_shift/su_max 0.002
_refine_ls_shift/su_mean 0.000
_refine_ls_structure_factor_coef Fsqd
_refine_ls_weighting_details 'calc w=1/[\s^2^(Fo^2^)+(0.0244P)^2^+0.0000P] where P=(Fo^2^+2Fc^2^)/3'
_refine_ls_weighting_scheme calc
_refine_ls_wR_factor_gt 0.0482
_refine_ls_wR_factor_ref 0.0492
_reflns_number_gt 1990
_reflns_number_total 2070
_reflns_threshold_expression >2sigma(I)
_cod_data_source_file ic6b00952_si_002.cif
_cod_data_source_block Tm-NH2NH3-375K
_cod_original_sg_symbol_H-M 'P ca2(1)'
_cod_database_code 4348091

loop_
_symmetry_equiv_pos_as_xyz
'x, y, z'
'-x, -y, z+1/2'
'x+1/2, -y, z'
'-x+1/2, y, z+1/2'

loop_
_atom_site_label
_atom_site_type_symbol
_atom_site_fract_x
_atom_site_fract_y
_atom_site_fract_z
_atom_site_U_iso_or_equiv
_atom_site_adp_type
_atom_site_occupancy
_atom_site_symmetry_multiplicity
_atom_site_calc_flag
_atom_site_refinement_flags
Tm1 Tm 0.397913(8) 0.79345(2) 0.26689(7) 0.01453(9) Uani 1 1 d .
O1 O 0.42749(19) 0.5946(5) 0.5241(5) 0.0269(8) Uani 1 1 d .
O2 O 0.49545(19) 0.3944(6) 0.6940(5) 0.0297(8) Uani 1 1 d .
O3 O 0.3210(2) 0.8741(7) 0.4897(6) 0.0373(10) Uani 1 1 d .
O4 O 0.2185(2) 0.8002(5) 0.6256(7) 0.0370(11) Uani 1 1 d .
O5 O 0.34876(17) 0.4668(5) 0.2194(5) 0.0309(12) Uani 1 1 d .
O6 O 0.3739(2) 0.1395(6) 0.1955(5) 0.0338(9) Uani 1 1 d .
O7 O 0.4889(2) 0.9731(6) 0.4075(5) 0.0311(8) Uani 1 1 d .
O8 O 0.5840(2) 1.1735(6) 0.4622(5) 0.0273(8) Uani 1 1 d .
C1 C 0.4876(3) 0.5240(8) 0.5751(7) 0.0250(10) Uani 1 1 d .
H1 H 0.5296 0.5723 0.5198 0.030 Uiso 1 1 calc R
C2 C 0.2631(3) 0.9142(7) 0.5619(8) 0.0320(14) Uani 1 1 d .
H2 H 0.2517 1.0522 0.5687 0.038 Uiso 1 1 calc R
C3 C 0.3624(3) 0.2923(6) 0.2789(17) 0.0318(14) Uani 1 1 d .
H3 H 0.3639 0.2798 0.4016 0.038 Uiso 1 1 calc R
C4 C 0.5422(3) 1.0743(7) 0.3629(7) 0.0247(11) Uani 1 1 d .
H4 H 0.5527 1.0777 0.2424 0.030 Uiso 1 1 calc R
N1 N 0.3204(2) 0.5265(7) 0.7874(10) 0.0376(12) Uani 1 1 d D
H11 H 0.3319 0.5956 0.8849 0.056 Uiso 1 1 calc R
H12 H 0.2732 0.5438 0.7632 0.056 Uiso 1 1 calc R
H13 H 0.3472 0.5718 0.6971 0.056 Uiso 1 1 calc R
N2 N 0.3348(4) 0.3160(9) 0.8144(8) 0.0481(18) Uani 1 1 d D
H21 H 0.378(3) 0.283(4) 0.768(11) 0.072 Uiso 1 1 d D
H22 H 0.336(5) 0.289(4) 0.9300(19) 0.072 Uiso 1 1 d D

loop_
_atom_site_aniso_label
_atom_site_aniso_U_11
_atom_site_aniso_U_22
_atom_site_aniso_U_33
_atom_site_aniso_U_23
_atom_site_aniso_U_13
_atom_site_aniso_U_12
Tm1 0.01242(11) 0.01378(11) 0.01739(12) 0.00041(17) 0.00008(15) 0.00072(5)
O1 0.0222(19) 0.028(2) 0.031(2) 0.0040(16) -0.0007(15) 0.0050(16)
O2 0.0274(18) 0.037(2) 0.0247(17) 0.0083(16) -0.0008(14) 0.0086(17)
O3 0.0234(19) 0.052(3) 0.037(2) 0.001(2) 0.0164(17) 0.010(2)
O4 0.019(2) 0.035(2) 0.057(3) 0.0124(19) 0.011(2) -0.0017(16)
O5 0.0298(19) 0.0164(15) 0.046(3) 0.0031(15) -0.0075(14) 0.0017(15)
O6 0.043(2) 0.0176(18) 0.040(2) 0.0007(16) 0.0012(19) -0.0020(19)
O7 0.0251(18) 0.0325(19) 0.036(2) -0.0027(17) -0.0048(16) -0.0098(16)
O8 0.029(2) 0.0291(19) 0.023(2) -0.0041(16) -0.0033(17) -0.0070(17)
C1 0.019(2) 0.033(3) 0.023(3) 0.002(2) 0.0017(18) 0.001(2)
C2 0.026(3) 0.021(2) 0.049(4) 0.004(2) 0.010(2) 0.004(2)
C3 0.036(3) 0.021(2) 0.039(4) 0.000(3) -0.009(5) -0.0025(18)
C4 0.029(3) 0.023(2) 0.023(3) -0.003(2) -0.002(2) 0.002(2)
N1 0.035(2) 0.037(2) 0.041(3) -0.004(3) -0.005(3) -0.0025(18)
N2 0.048(3) 0.048(3) 0.049(5) 0.016(2) -0.006(3) -0.001(2)

loop_
_atom_type_symbol
_atom_type_description
_atom_type_scat_dispersion_real
_atom_type_scat_dispersion_imag
_atom_type_scat_source
C C 0.0033 0.0016 'International Tables Vol C Tables 4.2.6.8 and 6.1.1.4'
H H 0.0000 0.0000 'International Tables Vol C Tables 4.2.6.8 and 6.1.1.4'
N N 0.0061 0.0033 'International Tables Vol C Tables 4.2.6.8 and 6.1.1.4'
O O 0.0106 0.0060 'International Tables Vol C Tables 4.2.6.8 and 6.1.1.4'
Tm Tm -0.3139 5.2483 'International Tables Vol C Tables 4.2.6.8 and 6.1.1.4'

loop_
_geom_angle_atom_site_label_1
_geom_angle_atom_site_label_2
_geom_angle_atom_site_label_3
_geom_angle
_geom_angle_site_symmetry_1
_geom_angle_site_symmetry_3
O3 Tm1 O7 89.23(16) . .
O3 Tm1 O8 143.28(15) . 2_674
O7 Tm1 O8 107.75(14) . 2_674
O3 Tm1 O5 95.11(16) . .
O7 Tm1 O5 144.53(13) . .
O8 Tm1 O5 89.35(14) 2_674 .
O3 Tm1 O2 143.87(14) . 2_664
O7 Tm1 O2 77.18(13) . 2_664
O8 Tm1 O2 72.73(14) 2_674 2_664
O5 Tm1 O2 78.81(12) . 2_664
O3 Tm1 O6 80.18(15) . 1_565
O7 Tm1 O6 75.46(15) . 1_565
O8 Tm1 O6 73.36(14) 2_674 1_565
O5 Tm1 O6 139.97(14) . 1_565
O2 Tm1 O6 126.61(14) 2_664 1_565
O3 Tm1 O4 76.83(18) . 4_554
O7 Tm1 O4 147.60(13) . 4_554
O8 Tm1 O4 71.56(16) 2_674 4_554
O5 Tm1 O4 66.84(11) . 4_554
O2 Tm1 O4 129.86(14) 2_664 4_554
O6 Tm1 O4 73.43(13) 1_565 4_554
O3 Tm1 O1 70.41(14) . .
O7 Tm1 O1 75.03(13) . .
O8 Tm1 O1 144.65(13) 2_674 .
O5 Tm1 O1 73.42(12) . .
O2 Tm1 O1 73.75(12) 2_664 .
O6 Tm1 O1 138.14(13) 1_565 .
O4 Tm1 O1 125.01(13) 4_554 .
C1 O1 Tm1 130.3(3) . .
C1 O2 Tm1 128.1(3) . 2_665
C2 O3 Tm1 157.7(4) . .
C2 O4 Tm1 142.6(3) . 4
C3 O5 Tm1 134.5(4) . .
C3 O6 Tm1 135.3(6) . 1_545
C4 O7 Tm1 136.5(4) . .
C4 O8 Tm1 136.4(4) . 2_675
O2 C1 O1 125.1(5) . .
O2 C1 H1 117.4 . .
O1 C1 H1 117.4 . .
O4 C2 O3 129.2(5) . .
O4 C2 H2 115.4 . .
O3 C2 H2 115.4 . .
O6 C3 O5 127.4(11) . .
O6 C3 H3 116.3 . .
O5 C3 H3 116.3 . .
O7 C4 O8 127.0(5) . .
O7 C4 H4 116.5 . .
O8 C4 H4 116.5 . .
N2 N1 H11 109.5 . .
N2 N1 H12 109.5 . .
H11 N1 H12 109.5 . .
N2 N1 H13 109.5 . .
H11 N1 H13 109.5 . .
H12 N1 H13 109.5 . .
N1 N2 H21 109.9(13) . .
N1 N2 H22 110.0(13) . .
H21 N2 H22 108.5(17) . .

loop_
_geom_bond_atom_site_label_1
_geom_bond_atom_site_label_2
_geom_bond_distance
_geom_bond_site_symmetry_2
Tm1 O3 2.255(4) .
Tm1 O7 2.299(3) .
Tm1 O8 2.334(4) 2_674
Tm1 O5 2.351(3) .
Tm1 O2 2.372(3) 2_664
Tm1 O6 2.374(4) 1_565
Tm1 O4 2.382(4) 4_554
Tm1 O1 2.401(3) .
O1 C1 1.254(6) .
O2 C1 1.245(6) .
O2 Tm1 2.372(3) 2_665
O3 C2 1.221(7) .
O4 C2 1.207(7) .
O4 Tm1 2.382(4) 4
O5 C3 1.255(7) .
O6 C3 1.203(8) .
O6 Tm1 2.374(4) 1_545
O7 C4 1.227(6) .
O8 C4 1.253(6) .
O8 Tm1 2.334(4) 2_675
C1 H1 0.9300 .
C2 H2 0.9300 .
C3 H3 0.9300 .
C4 H4 0.9300 .
N1 N2 1.420(7) .
N1 H11 0.8900 .
N1 H12 0.8900 .
N1 H13 0.8900 .
N2 H21 0.894(10) .
N2 H22 0.891(10) .

loop_
_geom_hbond_atom_site_label_D
_geom_hbond_atom_site_label_H
_geom_hbond_atom_site_label_A
_geom_hbond_distance_DH
_geom_hbond_distance_HA
_geom_hbond_distance_DA
_geom_hbond_angle_DHA
_geom_hbond_site_symmetry_A
C2 H2 O6 0.93 2.55 3.079(7) 116.2 4_565
C4 H4 O7 0.93 2.66 3.499(6) 150.1 2_674
N1 H11 O4 0.89 2.44 3.202(9) 143.9 4
N1 H11 O8 0.89 2.24 2.945(7) 136.3 2_675
N1 H12 O4 0.89 2.22 2.863(6) 129.2 .
N1 H12 O5 0.89 2.31 3.162(5) 159.7 4
N1 H13 O1 0.89 1.97 2.826(7) 160.4 .
N1 H13 O3 0.89 2.57 3.202(8) 128.5 .
N2 H21 O2 0.894(10) 2.33(3) 3.119(8) 147(4) .
N2 H22 O5 0.891(10) 2.49(3) 3.224(7) 140(3) 1_556
N2 H22 O6 0.891(10) 2.34(2) 3.183(7) 159(5) 1_556
